data_7127002
loop_
_publ_author_name
'Zhang, Dong'
'Fang, Zheng'
'Cai, Jinlin'
'Liu, Chengkou'
'He, Wei'
'Duan, Jindian'
'Qin, Ning'
'Yang, Zhao'
'Guo, Kai'

_publ_section_title
;
 The copper(ii)-catalyzed and oxidant-promoted regioselective C-2
 difluoromethylation of indoles and pyrroles.
;
_journal_issue 58
_journal_name_full 'Chemical communications (Cambridge, England)'
_journal_page_first 8119
_journal_page_last 8122
_journal_paper_doi 10.1039/d0cc03345f
_journal_volume 56
_journal_year 2020
_chemical_formula_sum 'C15 H11 F2 N3 O2'
_chemical_formula_weight 303.27
_space_group_crystal_system triclinic
_space_group_IT_number 2
_space_group_name_Hall '-P 1'
_space_group_name_H-M_alt 'P -1'
_atom_sites_solution_hydrogens geom
_audit_creation_method SHELXL-2014/7
_audit_update_record
;
2020-02-10 deposited with the CCDC.	2020-06-05 downloaded from the CCDC.
;
_cell_angle_alpha 99.54(3)
_cell_angle_beta 107.52(3)
_cell_angle_gamma 109.15(3)
_cell_formula_units_Z 2
_cell_length_a 7.7930(16)
_cell_length_b 9.7180(19)
_cell_length_c 10.297(2)
_cell_measurement_reflns_used 25
_cell_measurement_temperature 293(2)
_cell_measurement_theta_max 14
_cell_measurement_theta_min 9
_cell_volume 671.5(4)
_computing_structure_refinement 'SHELXL-2014/7 (Sheldrick, 2014)'
_diffrn_ambient_temperature 293(2)
_diffrn_measured_fraction_theta_full 1.000
_diffrn_measured_fraction_theta_max 0.996
_diffrn_measurement_device_type 'Nonius CAD4'
_diffrn_measurement_method \w/2\q
_diffrn_radiation_type MoK\a
_diffrn_radiation_wavelength 0.71073
_diffrn_reflns_av_R_equivalents 0.0206
_diffrn_reflns_av_unetI/netI 0.0252
_diffrn_reflns_Laue_measured_fraction_full 1.000
_diffrn_reflns_Laue_measured_fraction_max 0.996
_diffrn_reflns_limit_h_max 9
_diffrn_reflns_limit_h_min 0
_diffrn_reflns_limit_k_max 11
_diffrn_reflns_limit_k_min -11
_diffrn_reflns_limit_l_max 11
_diffrn_reflns_limit_l_min -12
_diffrn_reflns_number 2667
_diffrn_reflns_point_group_measured_fraction_full 1.000
_diffrn_reflns_point_group_measured_fraction_max 0.996
_diffrn_reflns_theta_full 25.242
_diffrn_reflns_theta_max 25.391
_diffrn_reflns_theta_min 2.170
_exptl_absorpt_coefficient_mu 0.121
_exptl_absorpt_correction_type none
_exptl_crystal_density_diffrn 1.500
_exptl_crystal_F_000 312
_exptl_crystal_size_max 0.300
_exptl_crystal_size_mid 0.200
_exptl_crystal_size_min 0.100
_refine_diff_density_max 0.218
_refine_diff_density_min -0.365
_refine_diff_density_rms 0.077
_refine_ls_extinction_method none
_refine_ls_goodness_of_fit_ref 1.009
_refine_ls_hydrogen_treatment constr
_refine_ls_matrix_type full
_refine_ls_number_parameters 199
_refine_ls_number_reflns 2474
_refine_ls_number_restraints 0
_refine_ls_restrained_S_all 1.009
_refine_ls_R_factor_all 0.0754
_refine_ls_R_factor_gt 0.0571
_refine_ls_shift/su_max 0.000
_refine_ls_shift/su_mean 0.000
_refine_ls_structure_factor_coef Fsqd
_refine_ls_weighting_details 'w=1/[\s^2^(Fo^2^)+(0.1000P)^2^+0.1300P] where P=(Fo^2^+2Fc^2^)/3'
_refine_ls_weighting_scheme calc
_refine_ls_wR_factor_gt 0.1400
_refine_ls_wR_factor_ref 0.1569
_reflns_Friedel_coverage 0.000
_reflns_number_gt 1868
_reflns_number_total 2474
_reflns_threshold_expression 'I > 2\s(I)'
_cod_data_source_file d0cc03345f2.cif
_cod_data_source_block X
_cod_original_cell_volume 671.5(3)
_cod_database_code 7127002
_shelx_shelxl_version_number 2014/7
_shelx_space_group_comment
;
The symmetry employed for this shelxl refinement is uniquely defined
by the following loop, which should always be used as a source of
symmetry information in preference to the above space-group names.
They are only intended as comments.
;
_shelx_estimated_absorpt_t_min 0.965
_shelx_estimated_absorpt_t_max 0.988

loop_
_space_group_symop_operation_xyz
'x, y, z'
'-x, -y, -z'

loop_
_atom_site_label
_atom_site_type_symbol
_atom_site_fract_x
_atom_site_fract_y
_atom_site_fract_z
_atom_site_U_iso_or_equiv
_atom_site_adp_type
_atom_site_occupancy
_atom_site_site_symmetry_order
_atom_site_calc_flag
_atom_site_refinement_flags_posn
_atom_site_refinement_flags_adp
_atom_site_refinement_flags_occupancy
_atom_site_disorder_assembly
_atom_site_disorder_group
N1 N 0.4808(3) 0.7694(2) 0.32171(19) 0.0435(5) Uani 1 1 d . . . . .
F1 F 0.6680(3) 0.8641(2) 0.08781(17) 0.0766(5) Uani 1 1 d . . . . .
O1 O 0.8761(3) 1.2074(2) 0.3385(2) 0.0735(6) Uani 1 1 d . . . . .
C1 C 0.5452(3) 0.7963(2) 0.4695(2) 0.0424(5) Uani 1 1 d . . . . .
F2 F 0.3717(2) 0.84289(18) 0.06052(15) 0.0687(5) Uani 1 1 d . . . . .
O2 O 0.9918(2) 1.22557(18) 0.56961(18) 0.0563(5) Uani 1 1 d . . . . .
N2 N 0.1867(3) 0.5571(2) 0.2473(2) 0.0530(5) Uani 1 1 d . . . . .
C2 C 0.4799(4) 0.7024(3) 0.5477(3) 0.0525(6) Uani 1 1 d . . . . .
H2B H 0.3763 0.6072 0.5035 0.063 Uiso 1 1 calc R U . . .
N3 N 0.3976(3) 0.5743(2) 0.1201(2) 0.0508(5) Uani 1 1 d . . . . .
C3 C 0.5747(4) 0.7561(3) 0.6929(3) 0.0596(7) Uani 1 1 d . . . . .
H3B H 0.5335 0.6962 0.7482 0.072 Uiso 1 1 calc R U . . .
C4 C 0.7303(4) 0.8972(3) 0.7594(3) 0.0607(7) Uani 1 1 d . . . . .
H4A H 0.7914 0.9295 0.8582 0.073 Uiso 1 1 calc R U . . .
C5 C 0.7962(4) 0.9903(3) 0.6829(2) 0.0521(6) Uani 1 1 d . . . . .
H5A H 0.9006 1.0849 0.7287 0.063 Uiso 1 1 calc R U . . .
C6 C 0.7028(3) 0.9398(2) 0.5343(2) 0.0410(5) Uani 1 1 d . . . . .
C7 C 0.7295(3) 1.0019(2) 0.4206(2) 0.0416(5) Uani 1 1 d . . . . .
C8 C 0.5959(3) 0.8963(2) 0.2949(2) 0.0423(5) Uani 1 1 d . . . . .
C9 C 0.8700(3) 1.1536(3) 0.4345(3) 0.0475(6) Uani 1 1 d . . . . .
C10 C 1.1355(4) 1.3762(3) 0.5972(3) 0.0671(8) Uani 1 1 d . . . . .
H10A H 1.2152 1.4175 0.6972 0.101 Uiso 1 1 calc R U . . .
H10B H 1.2173 1.3711 0.5446 0.101 Uiso 1 1 calc R U . . .
H10C H 1.0698 1.4405 0.5681 0.101 Uiso 1 1 calc R U . . .
C11 C 0.5632(4) 0.9184(3) 0.1505(2) 0.0528(6) Uani 1 1 d . . . . .
H11A H 0.6034 1.0274 0.1597 0.063 Uiso 1 1 calc R U . . .
C12 C 0.3461(3) 0.6259(2) 0.2223(2) 0.0426(5) Uani 1 1 d . . . . .
C13 C 0.0669(4) 0.4192(3) 0.1570(3) 0.0570(7) Uani 1 1 d . . . . .
H13A H -0.0453 0.3645 0.1710 0.068 Uiso 1 1 calc R U . . .
C14 C 0.1020(4) 0.3548(3) 0.0447(3) 0.0567(6) Uani 1 1 d . . . . .
H14A H 0.0154 0.2592 -0.0183 0.068 Uiso 1 1 calc R U . . .
C15 C 0.2690(4) 0.4369(3) 0.0296(3) 0.0559(6) Uani 1 1 d . . . . .
H15A H 0.2957 0.3963 -0.0467 0.067 Uiso 1 1 calc R U . . .

loop_
_atom_site_aniso_label
_atom_site_aniso_U_11
_atom_site_aniso_U_22
_atom_site_aniso_U_33
_atom_site_aniso_U_23
_atom_site_aniso_U_13
_atom_site_aniso_U_12
N1 0.0494(11) 0.0392(10) 0.0378(10) 0.0152(8) 0.0184(8) 0.0097(8)
F1 0.0928(12) 0.0885(12) 0.0616(10) 0.0295(9) 0.0504(9) 0.0296(10)
O1 0.0731(13) 0.0691(12) 0.0616(11) 0.0363(10) 0.0245(10) 0.0013(10)
C1 0.0497(13) 0.0412(12) 0.0390(12) 0.0167(9) 0.0196(10) 0.0164(10)
F2 0.0682(10) 0.0706(10) 0.0474(8) 0.0234(7) 0.0069(7) 0.0148(8)
O2 0.0525(10) 0.0448(9) 0.0547(10) 0.0167(8) 0.0150(8) 0.0033(8)
N2 0.0501(12) 0.0510(11) 0.0500(12) 0.0144(9) 0.0217(10) 0.0087(9)
C2 0.0623(15) 0.0471(13) 0.0486(13) 0.0239(11) 0.0252(12) 0.0141(12)
N3 0.0507(12) 0.0496(11) 0.0469(11) 0.0123(9) 0.0206(9) 0.0129(9)
C3 0.0734(18) 0.0624(15) 0.0515(14) 0.0338(12) 0.0301(13) 0.0234(14)
C4 0.0745(18) 0.0637(16) 0.0391(13) 0.0222(12) 0.0185(13) 0.0216(14)
C5 0.0574(15) 0.0511(13) 0.0429(13) 0.0164(11) 0.0171(11) 0.0164(12)
C6 0.0456(12) 0.0403(11) 0.0391(11) 0.0157(9) 0.0189(10) 0.0153(10)
C7 0.0423(12) 0.0406(11) 0.0432(12) 0.0170(9) 0.0191(10) 0.0133(10)
C8 0.0464(12) 0.0409(11) 0.0421(12) 0.0189(10) 0.0221(10) 0.0126(10)
C9 0.0456(13) 0.0465(13) 0.0523(14) 0.0207(11) 0.0235(11) 0.0133(11)
C10 0.0516(15) 0.0480(14) 0.0789(19) 0.0184(13) 0.0176(14) -0.0004(12)
C11 0.0617(16) 0.0525(13) 0.0403(13) 0.0192(11) 0.0218(12) 0.0133(12)
C12 0.0459(12) 0.0416(11) 0.0386(11) 0.0158(9) 0.0152(10) 0.0146(10)
C13 0.0511(14) 0.0504(14) 0.0556(15) 0.0190(12) 0.0175(12) 0.0045(12)
C14 0.0567(15) 0.0457(13) 0.0506(14) 0.0112(11) 0.0102(12) 0.0107(12)
C15 0.0612(16) 0.0525(14) 0.0457(13) 0.0078(11) 0.0171(12) 0.0191(12)

loop_
_atom_type_symbol
_atom_type_description
_atom_type_scat_dispersion_real
_atom_type_scat_dispersion_imag
_atom_type_scat_source
C C 0.0033 0.0016 'International Tables Vol C Tables 4.2.6.8 and 6.1.1.4'
H H 0.0000 0.0000 'International Tables Vol C Tables 4.2.6.8 and 6.1.1.4'
N N 0.0061 0.0033 'International Tables Vol C Tables 4.2.6.8 and 6.1.1.4'
O O 0.0106 0.0060 'International Tables Vol C Tables 4.2.6.8 and 6.1.1.4'
F F 0.0171 0.0103 'International Tables Vol C Tables 4.2.6.8 and 6.1.1.4'

loop_
_geom_angle_atom_site_label_1
_geom_angle_atom_site_label_2
_geom_angle_atom_site_label_3
_geom_angle
_geom_angle_site_symmetry_1
_geom_angle_site_symmetry_3
_geom_angle_publ_flag
C8 N1 C1 107.82(18) . . ?
C8 N1 C12 127.74(18) . . ?
C1 N1 C12 123.55(18) . . ?
C2 C1 N1 129.4(2) . . ?
C2 C1 C6 122.3(2) . . ?
N1 C1 C6 108.30(18) . . ?
C9 O2 C10 116.3(2) . . ?
C12 N2 C13 114.8(2) . . ?
C3 C2 C1 117.1(2) . . ?
C3 C2 H2B 121.5 . . ?
C1 C2 H2B 121.5 . . ?
C12 N3 C15 114.9(2) . . ?
C2 C3 C4 121.8(2) . . ?
C2 C3 H3B 119.1 . . ?
C4 C3 H3B 119.1 . . ?
C5 C4 C3 121.5(2) . . ?
C5 C4 H4A 119.3 . . ?
C3 C4 H4A 119.3 . . ?
C4 C5 C6 118.5(2) . . ?
C4 C5 H5A 120.7 . . ?
C6 C5 H5A 120.7 . . ?
C5 C6 C1 118.9(2) . . ?
C5 C6 C7 134.7(2) . . ?
C1 C6 C7 106.44(19) . . ?
C8 C7 C6 107.75(19) . . ?
C8 C7 C9 125.1(2) . . ?
C6 C7 C9 127.2(2) . . ?
C7 C8 N1 109.65(18) . . ?
C7 C8 C11 125.5(2) . . ?
N1 C8 C11 124.6(2) . . ?
O1 C9 O2 123.5(2) . . ?
O1 C9 C7 125.5(2) . . ?
O2 C9 C7 111.0(2) . . ?
O2 C10 H10A 109.5 . . ?
O2 C10 H10B 109.5 . . ?
H10A C10 H10B 109.5 . . ?
O2 C10 H10C 109.5 . . ?
H10A C10 H10C 109.5 . . ?
H10B C10 H10C 109.5 . . ?
F2 C11 F1 106.3(2) . . ?
F2 C11 C8 111.9(2) . . ?
F1 C11 C8 111.5(2) . . ?
F2 C11 H11A 109.0 . . ?
F1 C11 H11A 109.0 . . ?
C8 C11 H11A 109.0 . . ?
N3 C12 N2 127.9(2) . . ?
N3 C12 N1 116.3(2) . . ?
N2 C12 N1 115.7(2) . . ?
N2 C13 C14 122.8(2) . . ?
N2 C13 H13A 118.6 . . ?
C14 C13 H13A 118.6 . . ?
C15 C14 C13 116.8(2) . . ?
C15 C14 H14A 121.6 . . ?
C13 C14 H14A 121.6 . . ?
N3 C15 C14 122.8(2) . . ?
N3 C15 H15A 118.6 . . ?
C14 C15 H15A 118.6 . . ?

loop_
_geom_bond_atom_site_label_1
_geom_bond_atom_site_label_2
_geom_bond_distance
_geom_bond_site_symmetry_2
_geom_bond_publ_flag
N1 C8 1.392(3) . ?
N1 C1 1.400(3) . ?
N1 C12 1.419(3) . ?
F1 C11 1.360(3) . ?
O1 C9 1.199(3) . ?
C1 C2 1.387(3) . ?
C1 C6 1.404(3) . ?
F2 C11 1.359(3) . ?
O2 C9 1.332(3) . ?
O2 C10 1.440(3) . ?
N2 C12 1.328(3) . ?
N2 C13 1.332(3) . ?
C2 C3 1.370(4) . ?
C2 H2B 0.9300 . ?
N3 C12 1.316(3) . ?
N3 C15 1.343(3) . ?
C3 C4 1.384(4) . ?
C3 H3B 0.9300 . ?
C4 C5 1.371(3) . ?
C4 H4A 0.9300 . ?
C5 C6 1.399(3) . ?
C5 H5A 0.9300 . ?
C6 C7 1.441(3) . ?
C7 C8 1.364(3) . ?
C7 C9 1.472(3) . ?
C8 C11 1.495(3) . ?
C10 H10A 0.9600 . ?
C10 H10B 0.9600 . ?
C10 H10C 0.9600 . ?
C11 H11A 0.9800 . ?
C13 C14 1.365(4) . ?
C13 H13A 0.9300 . ?
C14 C15 1.356(4) . ?
C14 H14A 0.9300 . ?
C15 H15A 0.9300 . ?

loop_
_geom_torsion_atom_site_label_1
_geom_torsion_atom_site_label_2
_geom_torsion_atom_site_label_3
_geom_torsion_atom_site_label_4
_geom_torsion
_geom_torsion_site_symmetry_1
_geom_torsion_site_symmetry_2
_geom_torsion_site_symmetry_3
_geom_torsion_site_symmetry_4
_geom_torsion_publ_flag
C8 N1 C1 C2 -178.3(2) . . . . ?
C12 N1 C1 C2 -8.3(4) . . . . ?
C8 N1 C1 C6 -0.8(2) . . . . ?
C12 N1 C1 C6 169.1(2) . . . . ?
N1 C1 C2 C3 177.8(2) . . . . ?
C6 C1 C2 C3 0.7(4) . . . . ?
C1 C2 C3 C4 -0.6(4) . . . . ?
C2 C3 C4 C5 0.4(4) . . . . ?
C3 C4 C5 C6 -0.2(4) . . . . ?
C4 C5 C6 C1 0.2(4) . . . . ?
C4 C5 C6 C7 -179.4(2) . . . . ?
C2 C1 C6 C5 -0.5(3) . . . . ?
N1 C1 C6 C5 -178.2(2) . . . . ?
C2 C1 C6 C7 179.2(2) . . . . ?
N1 C1 C6 C7 1.5(2) . . . . ?
C5 C6 C7 C8 178.0(3) . . . . ?
C1 C6 C7 C8 -1.7(2) . . . . ?
C5 C6 C7 C9 -3.8(4) . . . . ?
C1 C6 C7 C9 176.6(2) . . . . ?
C6 C7 C8 N1 1.2(3) . . . . ?
C9 C7 C8 N1 -177.1(2) . . . . ?
C6 C7 C8 C11 175.5(2) . . . . ?
C9 C7 C8 C11 -2.8(4) . . . . ?
C1 N1 C8 C7 -0.3(3) . . . . ?
C12 N1 C8 C7 -169.7(2) . . . . ?
C1 N1 C8 C11 -174.7(2) . . . . ?
C12 N1 C8 C11 15.9(4) . . . . ?
C10 O2 C9 O1 0.3(4) . . . . ?
C10 O2 C9 C7 -179.4(2) . . . . ?
C8 C7 C9 O1 5.4(4) . . . . ?
C6 C7 C9 O1 -172.5(2) . . . . ?
C8 C7 C9 O2 -174.8(2) . . . . ?
C6 C7 C9 O2 7.2(3) . . . . ?
C7 C8 C11 F2 -146.3(2) . . . . ?
N1 C8 C11 F2 27.2(3) . . . . ?
C7 C8 C11 F1 94.9(3) . . . . ?
N1 C8 C11 F1 -91.6(3) . . . . ?
C15 N3 C12 N2 1.6(4) . . . . ?
C15 N3 C12 N1 178.7(2) . . . . ?
C13 N2 C12 N3 0.2(4) . . . . ?
C13 N2 C12 N1 -176.8(2) . . . . ?
C8 N1 C12 N3 37.9(3) . . . . ?
C1 N1 C12 N3 -130.0(2) . . . . ?
C8 N1 C12 N2 -144.8(2) . . . . ?
C1 N1 C12 N2 47.4(3) . . . . ?
C12 N2 C13 C14 -1.7(4) . . . . ?
N2 C13 C14 C15 1.2(4) . . . . ?
C12 N3 C15 C14 -2.2(3) . . . . ?
C13 C14 C15 N3 0.8(4) . . . . ?
